data_7030120
loop_
_publ_author_name
'Liu, Zhu-Jun'
'Zhang, Zhi-Ming'
'Fu, Hai'
'Li, Yang-Guang'
'Chen, Wei-Lin'
'Wu, Hai-Hong'
'Wang, En-Bo'

_publ_section_title
;
 Two wheel-like polytungstates obtained by incorporation of two {Cu4}
 clusters and two molybdenum centers in the {W48} wheel.
;
_journal_issue 38
_journal_name_full 'Dalton transactions (Cambridge, England : 2003)'
_journal_page_first 11700
_journal_page_last 11705
_journal_paper_doi 10.1039/c2dt30742a
_journal_volume 41
_journal_year 2012
_chemical_formula_sum 'Cu10 H144 Li16 Na12 O265 P8 W48'
_chemical_formula_weight 14480.03
_chemical_name_systematic
;
?
;
_space_group_IT_number 12
_symmetry_cell_setting monoclinic
_symmetry_space_group_name_Hall '-C 2y'
_symmetry_space_group_name_H-M 'C 1 2/m 1'
_atom_sites_solution_hydrogens none
_atom_sites_solution_primary direct
_atom_sites_solution_secondary difmap
_audit_creation_method SHELXL-97
_cell_angle_alpha 90.00
_cell_angle_beta 98.85(3)
_cell_angle_gamma 90.00
_cell_formula_units_Z 2
_cell_length_a 37.588(8)
_cell_length_b 25.978(5)
_cell_length_c 14.420(3)
_cell_measurement_reflns_used 12225
_cell_measurement_temperature 293(2)
_cell_measurement_theta_max 25.00
_cell_measurement_theta_min 3.00
_cell_volume 13913(5)
_computing_data_collection 'RAPID AUTO'
_computing_structure_refinement 'SHELXL-97 (Sheldrick, 1997)'
_computing_structure_solution 'SHELXS-97 (Sheldrick, 1990)'
_diffrn_ambient_temperature 293(2)
_diffrn_measured_fraction_theta_full 0.975
_diffrn_measured_fraction_theta_max 0.975
_diffrn_measurement_device_type 'Rigaku R-AXIS RAPID IP'
_diffrn_measurement_method '\w scan'
_diffrn_radiation_monochromator graphite
_diffrn_radiation_source 'fine-focus sealed tube'
_diffrn_radiation_type MoK\a
_diffrn_radiation_wavelength 0.71073
_diffrn_reflns_av_R_equivalents 0.1295
_diffrn_reflns_av_sigmaI/netI 0.1208
_diffrn_reflns_limit_h_max 44
_diffrn_reflns_limit_h_min -44
_diffrn_reflns_limit_k_max 30
_diffrn_reflns_limit_k_min -29
_diffrn_reflns_limit_l_max 17
_diffrn_reflns_limit_l_min -17
_diffrn_reflns_number 47322
_diffrn_reflns_theta_full 25.00
_diffrn_reflns_theta_max 25.00
_diffrn_reflns_theta_min 3.00
_exptl_absorpt_coefficient_mu 20.673
_exptl_absorpt_correction_T_max 0.2577
_exptl_absorpt_correction_T_min 0.0979
_exptl_absorpt_correction_type multi-scan
_exptl_absorpt_process_details 'ABSCOR by T.Higashi 8 March, 1995'
_exptl_crystal_colour 'bluish green'
_exptl_crystal_density_diffrn 3.457
_exptl_crystal_density_method 'not measured'
_exptl_crystal_description block
_exptl_crystal_F_000 12812
_exptl_crystal_size_max 0.21
_exptl_crystal_size_mid 0.19
_exptl_crystal_size_min 0.09
_refine_diff_density_max 6.294
_refine_diff_density_min -4.285
_refine_diff_density_rms 0.462
_refine_ls_extinction_method none
_refine_ls_goodness_of_fit_ref 1.037
_refine_ls_hydrogen_treatment none
_refine_ls_matrix_type full
_refine_ls_number_parameters 840
_refine_ls_number_reflns 12225
_refine_ls_number_restraints 130
_refine_ls_restrained_S_all 1.034
_refine_ls_R_factor_all 0.1297
_refine_ls_R_factor_gt 0.0801
_refine_ls_shift/su_max 0.003
_refine_ls_shift/su_mean 0.000
_refine_ls_structure_factor_coef Fsqd
_refine_ls_weighting_details 'calc w=1/[\s^2^(Fo^2^)+(0.0946P)^2^+931.9097P] where P=(Fo^2^+2Fc^2^)/3'
_refine_ls_weighting_scheme calc
_refine_ls_wR_factor_gt 0.1869
_refine_ls_wR_factor_ref 0.2104
_reflns_number_gt 7649
_reflns_number_total 12225
_reflns_threshold_expression >2sigma(I)
_cod_data_source_file c2dt30742a.txt
_cod_data_source_block 1
_cod_depositor_comments
;
The following automatic conversions were performed:

'_symmetry_cell_setting' value 'Monoclinic' changed to 'monoclinic'
according to
/usr/data/users/saulius/automatic-downloads/retrospective/RSC/lib/dictionaries/cif_core.dic
dictionary named 'cif_core.dic' version 2.4.2 from 2011-04-26.

Automatic conversion script
Id: cif_fix_values 2281 2013-09-26 08:29:07Z andrius 
;
_cod_original_cell_volume 13912(5)
_cod_original_sg_symbol_H-M C2/m
_cod_original_formula_sum 'H144 Cu10 Li16 Na12 O265 P8 W48'
_cod_database_code 7030120

loop_
_symmetry_equiv_pos_as_xyz
'x, y, z'
'-x, y, -z'
'x+1/2, y+1/2, z'
'-x+1/2, y+1/2, -z'
'-x, -y, -z'
'x, -y, z'
'-x+1/2, -y+1/2, -z'
'x+1/2, -y+1/2, z'

loop_
_atom_site_label
_atom_site_type_symbol
_atom_site_fract_x
_atom_site_fract_y
_atom_site_fract_z
_atom_site_U_iso_or_equiv
_atom_site_adp_type
_atom_site_occupancy
_atom_site_symmetry_multiplicity
_atom_site_calc_flag
_atom_site_refinement_flags
_atom_site_disorder_group
W1 W -0.19709(3) 0.30897(5) 0.29613(10) 0.0340(3) Uani 1 1 d . .
W2 W 0.02341(4) 0.12342(4) 0.68505(9) 0.0312(3) Uani 1 1 d . .
W3 W -0.15739(3) 0.30883(4) 0.10354(9) 0.0305(3) Uani 1 1 d . .
W4 W -0.20799(3) 0.42747(5) 0.01937(9) 0.0337(3) Uani 1 1 d . .
W5 W 0.09745(3) 0.20524(5) 0.79661(9) 0.0312(3) Uani 1 1 d . .
W6 W -0.24735(3) 0.42754(5) 0.21197(11) 0.0365(3) Uani 1 1 d . .
W7 W -0.06813(3) 0.12344(4) 0.52940(9) 0.0320(3) Uani 1 1 d . .
W8 W -0.13796(3) 0.20457(5) 0.39564(9) 0.0313(3) Uani 1 1 d . .
W9 W -0.10895(3) 0.42749(5) 0.04705(10) 0.0322(3) Uani 1 1 d . .
W10 W -0.08695(4) 0.23774(5) 0.62528(10) 0.0411(4) Uani 1 1 d . .
W11 W 0.00095(4) 0.23742(5) 0.77458(10) 0.0404(4) Uani 1 1 d . .
W12 W -0.19034(4) 0.42735(5) 0.44448(10) 0.0399(3) Uani 1 1 d . .
P1 P 0.04755(19) 0.2348(3) 0.5812(5) 0.0209(15) Uani 1 1 d . .
P2 P -0.1544(2) 0.4183(3) 0.2380(6) 0.0288(18) Uani 1 1 d . .
Cu1 Cu -0.05942(8) 0.42723(15) 0.2569(3) 0.0349(9) Uani 1 1 d D .
Cu2 Cu -0.10173(10) 0.42665(16) 0.4645(3) 0.0403(10) Uani 1 1 d D .
Cu3 Cu -0.01714(17) 0.3012(3) 0.5774(5) 0.0219(14) Uani 0.50 1 d P .
O1 O -0.1224(5) 0.2356(6) 0.5149(12) 0.020(4) Uani 1 1 d U .
O2 O 0.0713(5) 0.1469(7) 0.7405(12) 0.022(4) Uani 1 1 d . .
O3 O -0.1083(5) 0.1454(7) 0.4345(14) 0.030(5) Uani 1 1 d . .
O4 O 0.0536(5) 0.2346(7) 0.8128(14) 0.027(4) Uani 1 1 d . .
O5 O -0.1013(7) 0.5000 0.0550(19) 0.029(6) Uani 1 2 d S .
O6 O 0.0071(5) 0.1591(7) 0.7814(14) 0.031(5) Uani 1 1 d . .
O7 O -0.0906(5) 0.1598(7) 0.6160(13) 0.027(4) Uani 1 1 d . .
O8 O -0.0459(5) 0.2206(7) 0.7160(12) 0.022(4) Uani 1 1 d U .
O9 O -0.0236(5) 0.1175(7) 0.6156(12) 0.024(4) Uani 1 1 d . .
O10 O -0.1550(4) 0.2733(6) 0.3530(13) 0.023(4) Uani 1 1 d . .
O11 O -0.2492(5) 0.4183(7) 0.0792(14) 0.029(5) Uani 1 1 d U .
O12 O -0.1385(5) 0.1895(7) 0.2649(14) 0.032(5) Uani 1 1 d U .
O13 O -0.1209(4) 0.4373(6) 0.1980(13) 0.021(4) Uani 1 1 d U .
O14 O -0.1906(5) 0.2805(7) 0.1785(15) 0.032(5) Uani 1 1 d . .
O15 O -0.2287(5) 0.2672(7) 0.3283(14) 0.028(4) Uani 1 1 d U .
O16 O -0.1799(5) 0.1789(8) 0.4043(15) 0.037(5) Uani 1 1 d . .
O17 O 0.1137(6) 0.1802(8) 0.9063(15) 0.040(5) Uani 1 1 d . .
O18 O -0.0852(5) 0.0623(8) 0.5410(16) 0.039(5) Uani 1 1 d . .
O19 O -0.1247(5) 0.3569(7) 0.0706(13) 0.028(4) Uani 1 1 d . .
O20 O -0.0078(5) 0.2498(8) 0.8844(14) 0.036(5) Uani 1 1 d . .
O21 O -0.1866(8) 0.5000 0.4573(19) 0.034(7) Uani 1 2 d S .
O22 O -0.2310(5) 0.3585(7) 0.2293(16) 0.036(5) Uani 1 1 d . .
O23 O 0.0210(5) 0.2071(6) 0.6338(13) 0.022(4) Uani 1 1 d . .
O24 O -0.1593(6) 0.4396(7) 0.0099(13) 0.034(5) Uani 1 1 d . .
O25 O -0.1629(6) 0.2657(8) 0.0125(14) 0.038(5) Uani 1 1 d . .
O26 O -0.1516(5) 0.4370(7) 0.3417(13) 0.030(5) Uani 1 1 d . .
O27 O -0.1559(5) 0.3586(7) 0.2362(13) 0.024(4) Uani 1 1 d . .
O28 O 0.0263(5) 0.0628(8) 0.7305(15) 0.034(5) Uani 1 1 d . .
O29 O -0.2257(7) 0.4159(8) -0.0956(17) 0.054(7) Uani 1 1 d . .
O30 O -0.1912(6) 0.3562(8) 0.3948(16) 0.040(5) Uani 1 1 d . .
O31 O -0.0004(6) 0.2977(8) 0.7206(16) 0.044(6) Uani 1 1 d . .
O32 O -0.0962(6) 0.4154(7) -0.0590(15) 0.042(6) Uani 1 1 d . .
O33 O -0.1938(5) 0.3579(8) 0.0521(14) 0.033(5) Uani 1 1 d . .
O34 O 0.0434(5) 0.1103(6) 0.5746(12) 0.020(4) Uani 1 1 d . .
O35 O -0.1045(5) 0.3474(7) 0.4315(13) 0.027(4) Uani 1 1 d . .
O36 O -0.0557(7) 0.5000 0.241(2) 0.035(7) Uani 1 2 d S .
O37 O -0.2513(7) 0.5000 0.192(2) 0.033(7) Uani 1 2 d SU .
O38 O -0.0705(5) 0.3498(8) 0.2668(16) 0.037(5) Uani 1 1 d . .
O39 O 0.0336(5) 0.2894(7) 0.5562(12) 0.021(4) Uani 1 1 d . .
O40 O -0.2155(7) 0.5000 0.021(2) 0.032(7) Uani 1 2 d S .
O41 O -0.1187(5) 0.2741(7) 0.1826(15) 0.031(5) Uani 1 1 d . .
O42 O -0.0645(5) 0.4160(7) 0.1221(15) 0.034(5) Uani 1 1 d . .
O43 O -0.1070(9) 0.5000 0.478(2) 0.044(8) Uani 1 2 d S .
O44 O -0.1892(5) 0.4390(8) 0.1797(14) 0.032(5) Uani 1 1 d . .
O45 O -0.2269(5) 0.4406(7) 0.3371(14) 0.032(5) Uani 1 1 d . .
O46 O -0.0693(6) 0.2979(8) 0.6035(14) 0.039(5) Uani 1 1 d . .
O47 O -0.2920(6) 0.4156(8) 0.2207(18) 0.048(6) Uani 1 1 d . .
O48 O -0.1175(6) 0.2498(8) 0.7030(16) 0.043(6) Uani 1 1 d . .
O49 O -0.2165(7) 0.4156(9) 0.5288(16) 0.051(6) Uani 1 1 d . .
O50 O -0.1450(6) 0.4172(8) 0.5169(14) 0.039(5) Uani 1 1 d . .
O51 O -0.0697(5) 0.4345(9) 0.3784(9) 0.054(7) Uani 1 1 d D .
O52 O -0.0050(4) 0.4120(16) 0.298(3) 0.123(14) Uani 1 1 d DU .
O53 O -0.0625(9) 0.4125(17) 0.580(2) 0.136(15) Uani 1 1 d DU .
O54 O -0.0077(13) 0.3847(19) 0.541(3) 0.055(13) Uani 0.50 1 d PU .
O55 O -0.0838(5) 0.2371(6) 0.3555(12) 0.020(4) Uani 1 1 d . .
O56 O -0.0515(5) 0.2064(6) 0.5117(12) 0.019(4) Uani 1 1 d . .
O1W O 0.0000 0.0000 0.5000 0.083(18) Uani 1 4 d SU .
O2W O 0.0000 0.5000 0.5000 0.17(4) Uani 1 4 d SU .
O3W O -0.1044(13) 0.300(2) 0.882(3) 0.154(18) Uani 1 1 d U .
O4W O 0.0603(11) 0.3004(16) 0.974(3) 0.117(13) Uani 1 1 d U .
O5W O -0.1884(13) 0.280(2) 0.572(3) 0.154(17) Uani 1 1 d U .
O6W O -0.2518(13) 0.151(2) 0.335(4) 0.156(18) Uani 1 1 d U .
O7W O -0.1883(15) 0.211(2) 0.776(4) 0.18(2) Uani 1 1 d U .
O8W O -0.172(3) 0.111(5) -0.002(8) 0.14(4) Uiso 0.39 1 d P .
O9W O 0.1184(15) 0.062(2) 0.711(4) 0.128(19) Uiso 0.75 1 d P .
O10W O -0.282(2) 0.5000 0.418(6) 0.14(3) Uiso 0.80 2 d SP .
O11W O -0.163(2) 0.5000 -0.193(5) 0.13(3) Uiso 0.80 2 d SP .
O12W O 0.0112(18) 0.375(3) 0.112(5) 0.16(2) Uiso 0.75 1 d P .
O13W O -0.0651(18) 0.122(3) 0.815(5) 0.16(2) Uiso 0.75 1 d P .
O14W O 0.033(3) 0.126(4) 0.959(8) 0.13(4) Uiso 0.40 1 d P .
O15W O -0.135(3) 0.0000 0.649(8) 0.12(4) Uiso 0.54 2 d SP .
O16W O -0.232(3) 0.5000 -0.299(8) 0.13(4) Uiso 0.54 2 d SP .
O17W O -0.262(2) 0.204(3) 0.127(5) 0.12(2) Uiso 0.53 1 d P .
O18W O 0.013(4) 0.0000 0.879(9) 0.16(5) Uiso 0.52 2 d SP .
O19W O -0.260(2) 0.305(3) 0.508(6) 0.14(3) Uiso 0.51 1 d P .
O20W O -0.096(2) 0.212(3) 0.898(5) 0.12(3) Uiso 0.52 1 d P .
O21W O -0.303(4) 0.5000 -0.014(10) 0.15(5) Uiso 0.50 2 d SP .
O22W O -0.154(2) 0.127(3) 0.658(6) 0.13(3) Uiso 0.54 1 d P .
O23W O -0.118(3) 0.628(4) -0.289(7) 0.12(3) Uiso 0.40 1 d P 1
O24W O -0.128(4) 0.584(6) -0.268(10) 0.11(5) Uiso 0.27 1 d P 2
O25W O -0.1581(17) 0.175(2) -0.067(4) 0.11(2) Uiso 0.59 1 d P .
Na1 Na 0.0661(5) 0.0000 0.6137(15) 0.045(5) Uani 1 2 d S .
Na2 Na -0.0387(6) 0.0000 0.6788(19) 0.072(7) Uani 1 2 d S .
Na3 Na 0.0000 0.3146(12) 1.0000 0.100(9) Uani 1 2 d SU .
Na4 Na -0.0398(11) 0.5000 0.678(3) 0.098(12) Uani 0.76 2 d SPU .
Na5 Na -0.2036(11) 0.1538(19) 0.166(3) 0.096(16) Uani 0.43 1 d P .
Na6 Na -0.2737(14) 0.4259(18) -0.237(4) 0.091(17) Uani 0.36 1 d P .
Na7 Na -0.2685(14) 0.3004(18) 0.053(4) 0.082(18) Uani 0.33 1 d P .
Li1 Li -0.1091(12) 0.3114(16) 0.314(3) 0.021(10) Uani 1 1 d U .
Li2 Li -0.213(2) 0.287(3) 0.725(5) 0.067(19) Uani 1 1 d U .
Li3 Li -0.1402(11) 0.2594(16) 0.843(3) 0.020(9) Uiso 1 1 d . .
Li4 Li -0.0651(17) 0.368(2) 0.773(5) 0.051(17) Uani 1 1 d . .

loop_
_atom_site_aniso_label
_atom_site_aniso_U_11
_atom_site_aniso_U_22
_atom_site_aniso_U_33
_atom_site_aniso_U_23
_atom_site_aniso_U_13
_atom_site_aniso_U_12
W1 0.0280(6) 0.0231(6) 0.0517(9) 0.0027(6) 0.0084(6) -0.0060(5)
W2 0.0448(7) 0.0180(6) 0.0329(7) 0.0042(5) 0.0123(6) 0.0004(5)
W3 0.0361(7) 0.0196(6) 0.0331(7) -0.0042(5) -0.0030(6) -0.0060(5)
W4 0.0283(6) 0.0324(7) 0.0358(8) -0.0014(6) -0.0102(6) -0.0019(5)
W5 0.0295(6) 0.0324(7) 0.0305(7) 0.0056(6) 0.0010(6) 0.0069(5)
W6 0.0187(6) 0.0322(7) 0.0577(9) 0.0003(6) 0.0032(6) -0.0031(5)
W7 0.0399(7) 0.0183(6) 0.0411(8) 0.0040(5) 0.0166(6) -0.0025(5)
W8 0.0247(6) 0.0314(6) 0.0377(8) -0.0006(6) 0.0043(6) -0.0079(5)
W9 0.0301(6) 0.0235(6) 0.0444(8) -0.0029(6) 0.0098(6) -0.0006(5)
W10 0.0361(7) 0.0411(8) 0.0470(9) 0.0005(7) 0.0099(7) 0.0010(6)
W11 0.0410(8) 0.0419(8) 0.0389(8) -0.0002(6) 0.0077(7) 0.0026(6)
W12 0.0488(8) 0.0335(7) 0.0390(8) 0.0017(6) 0.0121(7) -0.0037(6)
P1 0.024(4) 0.016(3) 0.022(4) -0.004(3) 0.004(3) -0.001(3)
P2 0.025(4) 0.013(3) 0.049(5) -0.002(3) 0.008(4) -0.003(3)
Cu1 0.0090(15) 0.049(2) 0.044(2) -0.009(2) -0.0055(16) 0.0028(16)
Cu2 0.032(2) 0.056(3) 0.028(2) 0.0077(19) -0.0119(17) -0.0089(19)
Cu3 0.017(3) 0.027(3) 0.022(4) -0.001(3) 0.002(3) 0.000(3)
O1 0.024(6) 0.022(6) 0.015(6) 0.000(5) 0.000(5) 0.000(5)
O2 0.026(10) 0.024(10) 0.013(10) 0.001(8) -0.006(8) 0.005(8)
O3 0.026(10) 0.021(10) 0.039(13) -0.005(9) -0.010(9) -0.014(8)
O4 0.015(9) 0.028(10) 0.037(12) -0.002(9) 0.001(9) 0.010(8)
O5 0.022(14) 0.031(15) 0.031(17) 0.000 -0.006(13) 0.000
O6 0.026(10) 0.025(10) 0.042(13) 0.013(9) 0.004(10) 0.011(9)
O7 0.041(12) 0.016(9) 0.023(11) 0.001(8) 0.007(10) 0.002(9)
O8 0.018(6) 0.024(6) 0.021(7) 0.005(5) -0.008(5) -0.002(5)
O9 0.029(10) 0.019(9) 0.017(10) 0.006(8) -0.016(8) -0.011(8)
O10 0.016(9) 0.019(9) 0.034(11) 0.006(8) 0.006(9) 0.001(8)
O11 0.023(7) 0.026(7) 0.037(7) -0.006(6) -0.001(6) 0.007(5)
O12 0.026(7) 0.030(7) 0.037(7) -0.004(6) 0.000(6) -0.007(6)
O13 0.015(6) 0.018(6) 0.027(7) 0.003(5) -0.002(5) 0.000(5)
O14 0.015(9) 0.024(10) 0.050(14) 0.004(10) -0.015(9) -0.009(8)
O15 0.020(6) 0.024(6) 0.038(7) 0.005(6) 0.003(6) -0.004(5)
O16 0.036(12) 0.037(12) 0.038(13) 0.003(10) 0.001(10) 0.000(10)
O17 0.047(13) 0.034(12) 0.035(13) 0.006(10) -0.007(11) -0.006(11)
O18 0.031(11) 0.033(11) 0.050(14) 0.013(11) -0.006(11) -0.008(10)
O19 0.024(10) 0.033(11) 0.024(11) -0.001(9) -0.007(9) -0.004(9)
O20 0.034(11) 0.056(14) 0.024(12) -0.006(10) 0.021(10) -0.003(10)
O21 0.044(18) 0.031(16) 0.024(17) 0.000 -0.005(14) 0.000
O22 0.025(11) 0.027(11) 0.053(15) -0.006(10) 0.000(10) -0.005(9)
O23 0.023(9) 0.011(8) 0.033(11) -0.006(8) 0.005(9) 0.010(8)
O24 0.056(14) 0.025(10) 0.021(11) 0.002(9) 0.004(10) -0.010(10)
O25 0.048(13) 0.036(12) 0.030(13) -0.010(10) 0.004(11) 0.006(10)
O26 0.039(11) 0.030(11) 0.020(11) -0.003(9) 0.001(9) -0.017(9)
O27 0.017(9) 0.026(10) 0.027(11) 0.002(8) -0.002(8) 0.004(8)
O28 0.023(10) 0.035(11) 0.044(14) -0.001(10) 0.003(10) -0.017(9)
O29 0.069(17) 0.029(12) 0.051(16) -0.010(11) -0.038(13) -0.001(12)
O30 0.044(13) 0.030(11) 0.044(14) 0.001(10) 0.000(11) 0.007(10)
O31 0.054(14) 0.030(12) 0.049(15) 0.001(11) 0.012(12) 0.011(11)
O32 0.069(15) 0.026(11) 0.038(13) -0.014(9) 0.038(12) -0.016(11)
O33 0.028(11) 0.034(11) 0.035(13) 0.010(10) -0.002(10) 0.015(9)
O34 0.032(10) 0.006(8) 0.016(10) 0.004(7) -0.016(8) -0.002(8)
O35 0.016(9) 0.034(11) 0.025(11) 0.004(9) -0.011(8) -0.007(8)
O36 0.014(13) 0.033(16) 0.06(2) 0.000 0.015(14) 0.000
O37 0.032(9) 0.037(9) 0.034(9) 0.000 0.012(6) 0.000
O38 0.021(10) 0.032(11) 0.059(15) 0.000(11) 0.011(10) 0.009(9)
O39 0.021(9) 0.021(9) 0.022(10) -0.006(8) 0.006(8) -0.006(8)
O40 0.013(13) 0.028(15) 0.05(2) 0.000 -0.012(13) 0.000
O41 0.020(10) 0.021(10) 0.048(14) -0.015(9) -0.009(10) 0.001(8)
O42 0.021(10) 0.028(11) 0.050(14) 0.003(10) -0.002(10) 0.008(9)
O43 0.06(2) 0.047(19) 0.028(18) 0.000 0.008(16) 0.000
O44 0.016(9) 0.043(12) 0.035(12) 0.018(10) 0.001(9) 0.001(9)
O45 0.038(12) 0.015(9) 0.044(13) 0.007(9) 0.014(11) 0.000(9)
O46 0.062(15) 0.028(11) 0.026(12) -0.009(9) 0.007(11) 0.003(11)
O47 0.032(12) 0.026(11) 0.083(19) 0.005(12) 0.002(13) -0.010(10)
O48 0.039(12) 0.036(12) 0.055(15) -0.005(11) 0.011(12) 0.002(10)
O49 0.065(16) 0.063(16) 0.033(14) 0.006(12) 0.028(12) 0.000(13)
O50 0.056(14) 0.042(13) 0.018(12) 0.003(9) -0.001(10) 0.008(11)
O51 0.071(18) 0.039(13) 0.048(16) 0.001(12) -0.004(14) -0.012(13)
O52 0.124(15) 0.119(15) 0.125(15) 0.002(7) 0.019(7) -0.003(7)
O53 0.139(16) 0.132(16) 0.136(16) 0.001(7) 0.021(7) -0.003(7)
O54 0.055(14) 0.054(14) 0.055(15) 0.004(7) 0.006(7) -0.001(7)
O55 0.023(9) 0.006(8) 0.025(11) 0.005(7) -0.014(8) -0.005(7)
O56 0.023(9) 0.020(9) 0.016(10) 0.011(8) 0.009(8) -0.004(8)
O1W 0.082(19) 0.083(19) 0.083(19) 0.000 0.011(8) 0.000
O2W 0.17(4) 0.17(4) 0.17(4) 0.000 0.027(9) 0.000
O3W 0.156(19) 0.155(19) 0.152(19) -0.003(7) 0.026(8) -0.001(7)
O4W 0.119(14) 0.118(14) 0.117(14) -0.004(7) 0.023(7) -0.002(7)
O5W 0.152(18) 0.156(18) 0.154(18) -0.001(7) 0.024(7) 0.004(7)
O6W 0.154(19) 0.156(19) 0.159(19) 0.004(7) 0.026(8) -0.005(7)
O7W 0.18(2) 0.18(2) 0.18(2) 0.000(7) 0.028(8) 0.000(7)
Na1 0.034(10) 0.027(9) 0.072(14) 0.000 0.006(10) 0.000
Na2 0.069(15) 0.035(11) 0.10(2) 0.000 -0.013(14) 0.000
Na3 0.103(11) 0.098(11) 0.102(11) 0.000 0.021(7) 0.000
Na4 0.099(13) 0.094(13) 0.098(13) 0.000 0.011(7) 0.000
Na5 0.06(2) 0.12(4) 0.09(3) 0.02(3) -0.03(2) -0.06(3)
Na6 0.09(4) 0.05(3) 0.13(5) -0.01(3) -0.01(3) -0.02(3)
Na7 0.06(3) 0.05(3) 0.12(5) -0.03(3) -0.03(3) -0.01(2)
Li1 0.021(11) 0.022(11) 0.022(11) 0.003(7) 0.004(7) 0.004(7)
Li2 0.07(2) 0.07(2) 0.07(2) 0.000(7) 0.011(8) -0.002(7)
Li4 0.07(4) 0.02(3) 0.07(4) -0.02(3) 0.05(4) -0.01(3)

loop_
_atom_type_symbol
_atom_type_description
_atom_type_scat_dispersion_real
_atom_type_scat_dispersion_imag
_atom_type_scat_source
Li Li -0.0003 0.0001 'International Tables Vol C Tables 4.2.6.8 and 6.1.1.4'
H H 0.0000 0.0000 'International Tables Vol C Tables 4.2.6.8 and 6.1.1.4'
Na Na 0.0362 0.0249 'International Tables Vol C Tables 4.2.6.8 and 6.1.1.4'
O O 0.0106 0.0060 'International Tables Vol C Tables 4.2.6.8 and 6.1.1.4'
W W -0.8490 6.8722 'International Tables Vol C Tables 4.2.6.8 and 6.1.1.4'
P P 0.1023 0.0942 'International Tables Vol C Tables 4.2.6.8 and 6.1.1.4'
Cu Cu 0.3201 1.2651 'International Tables Vol C Tables 4.2.6.8 and 6.1.1.4'

loop_
_geom_angle_atom_site_label_1
_geom_angle_atom_site_label_2
_geom_angle_atom_site_label_3
_geom_angle
_geom_angle_site_symmetry_1
_geom_angle_site_symmetry_3
O15 W1 O30 102.4(9) . .
O15 W1 O14 100.5(8) . .
O30 W1 O14 157.0(9) . .
O15 W1 O10 97.9(8) . .
O30 W1 O10 89.9(9) . .
O14 W1 O10 89.0(8) . .
O15 W1 O22 97.1(8) . .
O30 W1 O22 86.3(9) . .
O14 W1 O22 88.8(8) . .
O10 W1 O22 165.0(8) . .
O15 W1 O27 172.7(8) . .
O30 W1 O27 84.9(8) . .
O14 W1 O27 72.2(7) . .
O10 W1 O27 82.6(7) . .
O22 W1 O27 82.6(7) . .
O15 W1 Li1 136.0(10) . .
O30 W1 Li1 85.8(10) . .
O14 W1 Li1 79.2(9) . .
O10 W1 Li1 38.3(9) . .
O22 W1 Li1 126.8(9) . .
O27 W1 Li1 44.3(9) . .
O28 W2 O6 100.6(9) . .
O28 W2 O34 98.5(8) . .
O6 W2 O34 160.3(7) . .
O28 W2 O9 97.3(8) . .
O6 W2 O9 92.7(8) . .
O34 W2 O9 90.0(8) . .
O28 W2 O2 97.5(8) . .
O6 W2 O2 85.9(8) . .
O34 W2 O2 86.5(7) . .
O9 W2 O2 165.1(7) . .
O28 W2 O23 176.1(8) . .
O6 W2 O23 76.5(7) . .
O34 W2 O23 84.3(6) . .
O9 W2 O23 85.4(7) . .
O2 W2 O23 79.9(7) . .
O25 W3 O19 104.5(9) . .
O25 W3 O14 99.7(9) . .
O19 W3 O14 155.7(8) . .
O25 W3 O41 98.0(9) . .
O19 W3 O41 89.9(8) . .
O14 W3 O41 89.1(8) . .
O25 W3 O33 98.1(9) . .
O19 W3 O33 85.2(8) . .
O14 W3 O33 89.2(8) . .
O41 W3 O33 163.9(8) . .
O25 W3 O27 171.1(8) . .
O19 W3 O27 84.4(7) . .
O14 W3 O27 71.5(7) . .
O41 W3 O27 81.5(7) . .
O33 W3 O27 82.8(8) . .
O25 W3 Li1 134.8(10) . .
O19 W3 Li1 86.0(9) . .
O14 W3 Li1 78.6(9) . .
O41 W3 Li1 37.4(9) . .
O33 W3 Li1 126.8(10) . .
O27 W3 Li1 44.1(8) . .
O29 W4 O24 101.3(11) . .
O29 W4 O11 101.3(11) . .
O24 W4 O11 157.4(8) . .
O29 W4 O40 98.7(11) . .
O24 W4 O40 89.1(10) . .
O11 W4 O40 89.2(10) . .
O29 W4 O33 97.1(10) . .
O24 W4 O33 86.5(8) . .
O11 W4 O33 89.1(8) . .
O40 W4 O33 164.2(11) . .
O29 W4 O44 174.1(10) . .
O24 W4 O44 84.3(7) . .
O11 W4 O44 73.1(7) . .
O40 W4 O44 83.2(10) . .
O33 W4 O44 81.2(8) . .
O17 W5 O4 103.6(10) . .
O17 W5 O2 100.0(9) . .
O4 W5 O2 88.4(8) . .
O17 W5 O12 98.3(9) . 2_556
O4 W5 O12 157.8(8) . 2_556
O2 W5 O12 91.8(8) . 2_556
O17 W5 O41 97.2(9) . 2_556
O4 W5 O41 87.4(8) . 2_556
O2 W5 O41 162.8(8) . 2_556
O12 W5 O41 85.9(8) 2_556 2_556
O17 W5 O55 171.9(9) . 2_556
O4 W5 O55 84.3(7) . 2_556
O2 W5 O55 81.9(6) . 2_556
O12 W5 O55 73.7(7) 2_556 2_556
O41 W5 O55 81.1(7) 2_556 2_556
O17 W5 Li1 135.4(11) . 2_556
O4 W5 Li1 84.4(9) . 2_556
O2 W5 Li1 124.2(9) . 2_556
O12 W5 Li1 77.2(9) 2_556 2_556
O41 W5 Li1 38.7(10) 2_556 2_556
O55 W5 Li1 42.4(9) 2_556 2_556
O47 W6 O45 102.8(10) . .
O47 W6 O22 96.9(9) . .
O45 W6 O22 88.2(8) . .
O47 W6 O37 97.7(11) . .
O45 W6 O37 88.6(10) . .
O22 W6 O37 165.5(10) . .
O47 W6 O11 99.4(10) . .
O45 W6 O11 157.8(8) . .
O22 W6 O11 88.5(9) . .
O37 W6 O11 89.1(10) . .
O47 W6 O44 172.2(10) . .
O45 W6 O44 84.8(8) . .
O22 W6 O44 81.5(8) . .
O37 W6 O44 84.1(9) . .
O11 W6 O44 73.0(7) . .
O18 W7 O7 100.8(9) . .
O18 W7 O34 98.3(9) . 2_556
O7 W7 O34 159.8(7) . 2_556
O18 W7 O9 99.3(8) . .
O7 W7 O9 92.7(8) . .
O34 W7 O9 90.8(8) 2_556 .
O18 W7 O3 94.5(8) . .
O7 W7 O3 86.6(8) . .
O34 W7 O3 85.3(8) 2_556 .
O9 W7 O3 166.1(7) . .
O18 W7 O56 174.3(8) . .
O7 W7 O56 75.8(7) . .
O34 W7 O56 84.6(6) 2_556 .
O9 W7 O56 85.5(7) . .
O3 W7 O56 80.8(7) . .
O16 W8 O1 104.7(9) . .
O16 W8 O12 96.9(9) . .
O1 W8 O12 157.8(7) . .
O16 W8 O3 99.4(9) . .
O1 W8 O3 89.5(8) . .
O12 W8 O3 92.3(8) . .
O16 W8 O10 96.6(8) . .
O1 W8 O10 86.5(8) . .
O12 W8 O10 85.7(8) . .
O3 W8 O10 163.9(7) . .
O16 W8 O55 170.0(8) . .
O1 W8 O55 85.0(7) . .
O12 W8 O55 73.2(7) . .
O3 W8 O55 82.8(7) . .
O10 W8 O55 81.4(6) . .
O16 W8 Li1 135.2(10) . .
O1 W8 Li1 83.9(10) . .
O12 W8 Li1 77.0(10) . .
O3 W8 Li1 124.9(9) . .
O10 W8 Li1 39.2(9) . .
O55 W8 Li1 42.2(8) . .
O32 W9 O42 98.1(11) . .
O32 W9 O5 100.1(11) . .
O42 W9 O5 90.5(10) . .
O32 W9 O24 100.5(10) . .
O42 W9 O24 161.1(9) . .
O5 W9 O24 89.4(9) . .
O32 W9 O19 96.8(8) . .
O42 W9 O19 91.0(8) . .
O5 W9 O19 162.7(10) . .
O24 W9 O19 83.7(8) . .
O32 W9 O13 173.3(9) . .
O42 W9 O13 76.0(8) . .
O5 W9 O13 83.3(9) . .
O24 W9 O13 85.3(7) . .
O19 W9 O13 80.3(7) . .
O46 W10 O48 105.0(9) . .
O46 W10 O1 96.4(9) . .
O48 W10 O1 95.5(9) . .
O46 W10 O8 92.5(9) . .
O48 W10 O8 98.1(9) . .
O1 W10 O8 161.2(7) . .
O46 W10 O7 154.7(8) . .
O48 W10 O7 100.1(9) . .
O1 W10 O7 83.4(7) . .
O8 W10 O7 81.6(8) . .
O46 W10 O56 85.2(8) . .
O48 W10 O56 169.1(8) . .
O1 W10 O56 79.2(7) . .
O8 W10 O56 85.1(7) . .
O7 W10 O56 69.9(6) . .
O20 W11 O31 104.4(10) . .
O20 W11 O8 99.2(9) . .
O31 W11 O8 92.7(9) . .
O20 W11 O4 94.4(9) . .
O31 W11 O4 96.7(9) . .
O8 W11 O4 161.0(8) . .
O20 W11 O6 100.4(9) . .
O31 W11 O6 155.2(9) . .
O8 W11 O6 83.2(8) . .
O4 W11 O6 81.3(8) . .
O20 W11 O23 168.8(9) . .
O31 W11 O23 84.8(8) . .
O8 W11 O23 86.5(7) . .
O4 W11 O23 78.0(7) . .
O6 W11 O23 70.6(7) . .
O49 W12 O50 98.7(11) . .
O49 W12 O21 98.7(12) . .
O50 W12 O21 92.2(11) . .
O49 W12 O45 100.8(10) . .
O50 W12 O45 160.5(8) . .
O21 W12 O45 86.2(10) . .
O49 W12 O30 96.4(10) . .
O50 W12 O30 91.9(9) . .
O21 W12 O30 163.6(11) . .
O45 W12 O30 84.6(8) . .
O49 W12 O26 173.8(10) . .
O50 W12 O26 76.0(8) . .
O21 W12 O26 84.7(10) . .
O45 W12 O26 84.5(8) . .
O30 W12 O26 80.9(8) . .
O55 P1 O23 108.4(11) 2_556 .
O55 P1 O39 110.3(10) 2_556 .
O23 P1 O39 109.0(9) . .
O55 P1 O56 109.8(10) 2_556 2_556
O23 P1 O56 111.2(10) . 2_556
O39 P1 O56 108.1(10) . 2_556
O44 P2 O13 110.8(10) . .
O44 P2 O27 108.4(11) . .
O13 P2 O27 110.1(10) . .
O44 P2 O26 109.9(12) . .
O13 P2 O26 108.6(11) . .
O27 P2 O26 109.0(11) . .
O51 Cu1 O36 92.4(11) . .
O51 Cu1 O42 162.3(8) . .
O36 Cu1 O42 91.5(11) . .
O51 Cu1 O38 87.8(9) . .
O36 Cu1 O38 172.4(10) . .
O42 Cu1 O38 86.2(9) . .
O51 Cu1 O52 95.2(13) . .
O36 Cu1 O52 97.8(14) . .
O42 Cu1 O52 101.4(13) . .
O38 Cu1 O52 89.7(13) . .
O51 Cu1 O13 89.6(8) . .
O36 Cu1 O13 86.1(9) . .
O42 Cu1 O13 73.5(7) . .
O38 Cu1 O13 86.3(7) . .
O52 Cu1 O13 173.7(13) . .
O51 Cu2 O50 161.9(9) . .
O51 Cu2 O43 92.7(11) . .
O50 Cu2 O43 88.9(11) . .
O51 Cu2 O53 95.9(14) . .
O50 Cu2 O53 101.6(14) . .
O43 Cu2 O53 99.4(16) . .
O51 Cu2 O35 88.4(8) . .
O50 Cu2 O35 87.0(8) . .
O43 Cu2 O35 169.7(11) . .
O53 Cu2 O35 90.7(13) . .
O51 Cu2 O26 90.4(8) . .
O50 Cu2 O26 71.9(8) . .
O43 Cu2 O26 83.4(11) . .
O53 Cu2 O26 173.0(13) . .
O35 Cu2 O26 86.4(7) . .
O39 Cu3 O39 89.4(8) 2_556 .
O39 Cu3 O46 90.4(8) 2_556 .
O39 Cu3 O46 168.7(8) . .
O39 Cu3 O31 168.4(9) 2_556 .
O39 Cu3 O31 89.7(8) . .
O46 Cu3 O31 88.2(9) . .
O39 Cu3 O54 87.6(14) 2_556 .
O39 Cu3 O54 85.7(13) . .
O46 Cu3 O54 105.7(13) . .
O31 Cu3 O54 103.8(14) . .
O39 Cu3 Cu3 46.8(5) 2_556 2_556
O39 Cu3 Cu3 45.4(5) . 2_556
O46 Cu3 Cu3 136.9(7) . 2_556
O31 Cu3 Cu3 134.8(7) . 2_556
O54 Cu3 Cu3 72.7(12) . 2_556
W8 O1 W10 147.1(10) . .
W5 O2 W2 143.2(10) . .
W8 O3 W7 141.6(10) . .
W5 O4 W11 148.1(11) . .
W9 O5 W9 162.3(15) . 6_565
W2 O6 W11 120.6(10) . .
W7 O7 W10 121.0(9) . .
W11 O8 W10 148.4(10) . .
W2 O9 W7 167.7(10) . .
W1 O10 W8 141.9(9) . .
W1 O10 Li1 108.1(14) . .
W8 O10 Li1 105.3(14) . .
W4 O11 W6 122.1(10) . .
W8 O12 W5 121.1(10) . 2_556
W8 O12 Na5 116.2(13) . .
W5 O12 Na5 122.3(14) 2_556 .
P2 O13 W9 127.3(10) . .
P2 O13 Cu1 129.9(10) . .
W9 O13 Cu1 90.2(6) . .
W1 O14 W3 122.4(9) . .
W1 O15 Li2 146.9(19) . 7_456
W7 O18 Na2 112.5(10) . .
W7 O18 Na1 107.2(10) . 5_556
Na2 O18 Na1 91.2(8) . 5_556
W3 O19 W9 153.5(11) . .
W11 O20 Na3 140.9(12) . .
W12 O21 W12 167.1(17) . 6_565
W6 O22 W1 149.1(11) . .
P1 O23 W2 127.6(9) . .
P1 O23 W11 125.5(10) . .
W2 O23 W11 92.3(6) . .
W4 O24 W9 152.1(11) . .
P2 O26 W12 130.0(11) . .
P2 O26 Cu2 127.2(11) . .
W12 O26 Cu2 90.7(7) . .
P2 O27 W1 125.6(10) . .
P2 O27 Li1 120.2(15) . .
W1 O27 Li1 91.5(12) . .
P2 O27 W3 124.8(10) . .
W1 O27 W3 93.8(7) . .
Li1 O27 W3 91.5(13) . .
W2 O28 Na1 107.7(9) . .
W2 O28 Na2 114.5(10) . .
Na1 O28 Na2 91.3(8) . .
W4 O29 Na6 152.5(19) . .
W1 O30 W12 152.0(13) . .
W11 O31 Cu3 117.9(12) . .
W4 O33 W3 150.1(12) . .
W2 O34 W7 158.7(9) . 2_556
W2 O34 Na1 98.7(7) . .
W7 O34 Na1 99.1(7) 2_556 .
Li1 O35 Cu2 131.9(16) . .
Cu1 O36 Cu1 162.8(17) 6_565 .
W6 O37 W6 161.9(18) 6_565 .
Li1 O38 Cu1 133.3(16) . .
P1 O39 Cu3 114.9(10) . 2_556
P1 O39 Cu3 113.9(10) . .
Cu3 O39 Cu3 87.8(8) 2_556 .
W4 O40 W4 162.6(15) 6_565 .
W3 O41 W5 140.3(10) . 2_556
W3 O41 Li1 109.0(14) . .
W5 O41 Li1 105.8(15) 2_556 .
W9 O42 Cu1 119.8(10) . .
Cu2 O43 Cu2 162.1(18) 6_565 .
P2 O44 W6 126.3(11) . .
P2 O44 W4 126.8(12) . .
W6 O44 W4 91.8(7) . .
W6 O45 W12 150.5(11) . .
W10 O46 Cu3 118.0(11) . .
W10 O48 Li3 160.1(17) . .
W12 O50 Cu2 121.1(10) . .
Cu1 O51 Cu2 149.7(11) . .
Cu1 O52 Na4 115.0(17) . 5_566
Cu2 O53 Na4 113.0(18) . .
O54 O54 Cu3 107.2(12) 2_556 .
P1 O55 Li1 120.6(15) 2_556 .
P1 O55 W5 126.8(10) 2_556 2_556
Li1 O55 W5 91.9(13) . 2_556
P1 O55 W8 124.6(10) 2_556 .
Li1 O55 W8 91.6(13) . .
W5 O55 W8 91.8(6) 2_556 .
P1 O56 W7 127.7(10) 2_556 .
P1 O56 W10 124.2(9) 2_556 .
W7 O56 W10 93.1(5) . .
Na1 O1W Na1 180.0(4) . 5_556
Li2 O6W Na6 126(3) 7_456 7_455
Li2 O7W Li3 85(3) . .
Na3 O12W Li4 119(3) 1_554 2_556
Na6 O16W Na6 90(4) 6_565 .
Li2 O17W Na5 107(3) 7_456 .
Li2 O17W Na7 103(3) 7_456 .
Na5 O17W Na7 126(3) . .
Li2 O17W Na7 177(4) 7_456 7_455
Na5 O17W Na7 75(2) . 7_455
Na7 O17W Na7 74(2) . 7_455
Li3 O25W Na7 100(2) 1_554 7_455
O9W Na1 O9W 71(2) 6 .
O9W Na1 O1W 144.2(12) 6 .
O9W Na1 O1W 144.2(12) . .
O9W Na1 O28 115.0(14) 6 .
O9W Na1 O28 76.7(13) . .
O1W Na1 O28 81.3(6) . .
O9W Na1 O28 76.7(13) 6 6
O9W Na1 O28 115.0(14) . 6
O1W Na1 O28 81.3(6) . 6
O28 Na1 O28 68.1(9) . 6
O9W Na1 O18 79.9(13) 6 5_556
O9W Na1 O18 118.0(14) . 5_556
O1W Na1 O18 81.4(6) . 5_556
O28 Na1 O18 162.7(9) . 5_556
O28 Na1 O18 109.7(6) 6 5_556
O9W Na1 O18 118.0(14) 6 2_556
O9W Na1 O18 79.9(13) . 2_556
O1W Na1 O18 81.4(6) . 2_556
O28 Na1 O18 109.7(6) . 2_556
O28 Na1 O18 162.7(9) 6 2_556
O18 Na1 O18 67.0(9) 5_556 2_556
O9W Na1 O34 72.5(12) 6 6
O9W Na1 O34 143.9(13) . 6
O1W Na1 O34 71.7(5) . 6
O28 Na1 O34 119.0(7) . 6
O28 Na1 O34 54.6(5) 6 6
O18 Na1 O34 55.2(5) 5_556 6
O18 Na1 O34 118.5(8) 2_556 6
O9W Na1 O34 143.9(14) 6 .
O9W Na1 O34 72.5(12) . .
O1W Na1 O34 71.7(5) . .
O28 Na1 O34 54.6(5) . .
O28 Na1 O34 119.0(7) 6 .
O18 Na1 O34 118.5(8) 5_556 .
O18 Na1 O34 55.2(5) 2_556 .
O34 Na1 O34 143.5(9) 6 .
O9W Na1 Na2 124.0(13) 6 5_556
O9W Na1 Na2 124.0(13) . 5_556
O1W Na1 Na2 48.8(5) . 5_556
O28 Na1 Na2 120.9(7) . 5_556
O28 Na1 Na2 120.9(7) 6 5_556
O18 Na1 Na2 44.3(5) 5_556 5_556
O18 Na1 Na2 44.3(5) 2_556 5_556
O34 Na1 Na2 78.1(5) 6 5_556
O34 Na1 Na2 78.1(5) . 5_556
O9W Na1 Na2 120.7(13) 6 .
O9W Na1 Na2 120.7(13) . .
O1W Na1 Na2 48.8(4) . .
O28 Na1 Na2 44.6(5) . .
O28 Na1 Na2 44.6(5) 6 .
O18 Na1 Na2 121.3(7) 5_556 .
O18 Na1 Na2 121.3(7) 2_556 .
O34 Na1 Na2 78.1(5) 6 .
O34 Na1 Na2 78.1(5) . .
Na2 Na1 Na2 97.6(6) 5_556 .
O18 Na2 O18 67.2(10) 6 .
O18 Na2 O28 104.6(7) 6 6
O18 Na2 O28 150.1(12) . 6
O18 Na2 O28 150.1(12) 6 .
O18 Na2 O28 104.6(7) . .
O28 Na2 O28 67.5(9) 6 .
O18 Na2 Na1 44.5(6) 6 5_556
O18 Na2 Na1 44.5(6) . 5_556
O28 Na2 Na1 108.8(8) 6 5_556
O28 Na2 Na1 108.8(8) . 5_556
O18 Na2 Na1 109.4(8) 6 .
O18 Na2 Na1 109.4(8) . .
O28 Na2 Na1 44.1(6) 6 .
O28 Na2 Na1 44.1(5) . .
Na1 Na2 Na1 82.4(6) 5_556 .
O12W Na3 O12W 92(4) 1_556 2_556
O12W Na3 O20 176.2(19) 1_556 .
O12W Na3 O20 89.9(18) 2_556 .
O12W Na3 O20 89.9(18) 1_556 2_557
O12W Na3 O20 176.2(19) 2_556 2_557
O20 Na3 O20 88.8(15) . 2_557
O12W Na3 O4W 94(2) 1_556 2_557
O12W Na3 O4W 98(2) 2_556 2_557
O20 Na3 O4W 89.1(12) . 2_557
O20 Na3 O4W 78.1(12) 2_557 2_557
O12W Na3 O4W 98(2) 1_556 .
O12W Na3 O4W 94(2) 2_556 .
O20 Na3 O4W 78.1(12) . .
O20 Na3 O4W 89.1(12) 2_557 .
O4W Na3 O4W 162(2) 2_557 .
O53 Na4 O53 112.2(17) . 6_565
O53 Na4 O52 150(2) . 5_566
O53 Na4 O52 61.7(8) 6_565 5_566
O53 Na4 O52 61.7(8) . 2_556
O53 Na4 O52 150(2) 6_565 2_556
O52 Na4 O52 107.9(15) 5_566 2_556
O53 Na4 Li4 51.2(12) . .
O53 Na4 Li4 147.6(18) 6_565 .
O52 Na4 Li4 147.8(19) 5_566 .
O52 Na4 Li4 54.1(11) 2_556 .
O53 Na4 Li4 147.6(18) . 6_565
O53 Na4 Li4 51.2(12) 6_565 6_565
O52 Na4 Li4 54.1(11) 5_566 6_565
O52 Na4 Li4 147.8(19) 2_556 6_565
Li4 Na4 Li4 124.7(18) . 6_565
Na6 Na5 O17W 100(2) 7_455 .
Na6 Na5 O12 113(2) 7_455 .
O17W Na5 O12 127(3) . .
Na6 Na5 Na7 126(2) 7_455 7_455
O17W Na5 Na7 59(2) . 7_455
O12 Na5 Na7 118.6(16) . 7_455
Na5 Na6 O29 80(2) 7_455 .
Na5 Na6 O6W 77(2) 7_455 7_455
O29 Na6 O6W 95(2) . 7_455
Na5 Na6 O16W 165(3) 7_455 .
O29 Na6 O16W 88(3) . .
O6W Na6 O16W 95(3) 7_455 .
Na5 Na6 Na6 145.5(19) 7_455 6_565
O29 Na6 Na6 95.9(11) . 6_565
O6W Na6 Na6 137.8(16) 7_455 6_565
O16W Na6 Na6 45(2) . 6_565
O17W Na7 O25W 102(3) . 7_455
O17W Na7 O17W 106(2) . 7_455
O25W Na7 O17W 125(3) 7_455 7_455
O17W Na7 Na5 133(2) . 7_455
O25W Na7 Na5 80(2) 7_455 7_455
O17W Na7 Na5 46.4(19) 7_455 7_455
O17W Na7 Na7 57(2) . 7_455
O25W Na7 Na7 131(3) 7_455 7_455
O17W Na7 Na7 49(2) 7_455 7_455
Na5 Na7 Na7 87(2) 7_455 7_455
O35 Li1 O38 95(2) . .
O35 Li1 O41 175(3) . .
O38 Li1 O41 87.4(19) . .
O35 Li1 O10 87.8(18) . .
O38 Li1 O10 174(3) . .
O41 Li1 O10 89.4(19) . .
O35 Li1 O55 102(2) . .
O38 Li1 O55 103.2(19) . .
O41 Li1 O55 81.2(16) . .
O10 Li1 O55 81.6(16) . .
O35 Li1 O27 97.5(19) . .
O38 Li1 O27 96.3(19) . .
O41 Li1 O27 78.1(16) . .
O10 Li1 O27 77.7(15) . .
O55 Li1 O27 151(2) . .
O35 Li1 W5 148(2) . 2_556
O38 Li1 W5 95.6(16) . 2_556
O41 Li1 W5 35.5(9) . 2_556
O10 Li1 W5 84.9(14) . 2_556
O55 Li1 W5 45.7(9) . 2_556
O27 Li1 W5 111.4(17) . 2_556
O35 Li1 W8 95.0(16) . .
O38 Li1 W8 149(2) . .
O41 Li1 W8 85.0(14) . .
O10 Li1 W8 35.5(8) . .
O55 Li1 W8 46.2(9) . .
O27 Li1 W8 111.0(16) . .
W5 Li1 W8 62.1(8) 2_556 .
O35 Li1 W1 91.9(15) . .
O38 Li1 W1 140(2) . .
O41 Li1 W1 83.6(15) . .
O10 Li1 W1 33.5(8) . .
O55 Li1 W1 113.2(16) . .
O27 Li1 W1 44.1(9) . .
W5 Li1 W1 98.9(12) 2_556 .
W8 Li1 W1 68.0(8) . .
O35 Li1 W3 142(2) . .
O38 Li1 W3 91.2(17) . .
O41 Li1 W3 33.7(9) . .
O10 Li1 W3 83.1(15) . .
O55 Li1 W3 112.8(17) . .
O27 Li1 W3 44.4(9) . .
W5 Li1 W3 68.1(9) 2_556 .
W8 Li1 W3 98.5(12) . .
W1 Li1 W3 61.3(8) . .
O6W Li2 O7W 166(4) 7_456 .
O6W Li2 O17W 89(3) 7_456 7_456
O7W Li2 O17W 90(3) . 7_456
O6W Li2 O5W 89(3) 7_456 .
O7W Li2 O5W 92(3) . .
O17W Li2 O5W 178(4) 7_456 .
O6W Li2 O15 81(3) 7_456 7_456
O7W Li2 O15 85(3) . 7_456
O17W Li2 O15 84(3) 7_456 7_456
O5W Li2 O15 96(3) . 7_456
O6W Li2 Li3 146(4) 7_456 .
O7W Li2 Li3 48(2) . .
O17W Li2 Li3 88(3) 7_456 .
O5W Li2 Li3 93(3) . .
O15 Li2 Li3 132(3) 7_456 .
O3W Li3 O20W 74(3) . .
O3W Li3 O7W 173(3) . .
O20W Li3 O7W 111(3) . .
O3W Li3 O48 89(2) . .
O20W Li3 O48 84(3) . .
O7W Li3 O48 87(2) . .
O3W Li3 O25W 126(3) . 1_556
O20W Li3 O25W 65(3) . 1_556
O7W Li3 O25W 61(2) . 1_556
O48 Li3 O25W 119(2) . 1_556
O3W Li3 Li2 128(3) . .
O20W Li3 Li2 157(3) . .
O7W Li3 Li2 47(2) . .
O48 Li3 Li2 88(2) . .
O25W Li3 Li2 101(2) 1_556 .
O23W Li4 O12W 162(4) 6_566 2_556
O23W Li4 O24W 27(4) 6_566 6_566
O12W Li4 O24W 138(4) 2_556 6_566
O23W Li4 Na4 94(4) 6_566 .
O12W Li4 Na4 87(2) 2_556 .
O24W Li4 Na4 77(3) 6_566 .

loop_
_geom_bond_atom_site_label_1
_geom_bond_atom_site_label_2
_geom_bond_distance
_geom_bond_site_symmetry_2
W1 O15 1.725(17) .
W1 O30 1.87(2) .
W1 O14 1.90(2) .
W1 O10 1.906(17) .
W1 O22 1.96(2) .
W1 O27 2.284(18) .
W1 Li1 3.28(4) .
W2 O28 1.70(2) .
W2 O6 1.85(2) .
W2 O34 1.894(18) .
W2 O9 1.900(17) .
W2 O2 1.952(18) .
W2 O23 2.294(17) .
W3 O25 1.71(2) .
W3 O19 1.862(18) .
W3 O14 1.92(2) .
W3 O41 1.929(19) .
W3 O33 1.934(18) .
W3 O27 2.302(18) .
W3 Li1 3.29(5) .
W4 O29 1.72(2) .
W4 O24 1.88(2) .
W4 O11 1.900(19) .
W4 O40 1.906(4) .
W4 O33 1.922(19) .
W4 O44 2.33(2) .
W5 O17 1.73(2) .
W5 O4 1.863(17) .
W5 O2 1.916(18) .
W5 O12 1.937(19) 2_556
W5 O41 1.962(18) 2_556
W5 O55 2.327(18) 2_556
W5 Li1 3.25(4) 2_556
W6 O47 1.73(2) .
W6 O45 1.88(2) .
W6 O22 1.90(2) .
W6 O37 1.906(5) .
W6 O11 1.92(2) .
W6 O44 2.323(18) .
W7 O18 1.730(19) .
W7 O7 1.868(18) .
W7 O34 1.912(18) 2_556
W7 O9 1.930(17) .
W7 O3 1.959(19) .
W7 O56 2.269(16) .
W8 O16 1.73(2) .
W8 O1 1.908(17) .
W8 O12 1.92(2) .
W8 O3 1.931(19) .
W8 O10 1.963(17) .
W8 O55 2.357(17) .
W8 Li1 3.26(4) .
W9 O32 1.700(18) .
W9 O42 1.868(19) .
W9 O5 1.906(4) .
W9 O24 1.91(2) .
W9 O19 1.973(19) .
W9 O13 2.304(18) .
W10 O46 1.74(2) .
W10 O48 1.75(2) .
W10 O1 1.913(18) .
W10 O8 1.915(17) .
W10 O7 2.033(17) .
W10 O56 2.406(16) .
W11 O20 1.697(18) .
W11 O31 1.75(2) .
W11 O8 1.884(17) .
W11 O4 1.972(17) .
W11 O6 2.048(18) .
W11 O23 2.404(17) .
W12 O49 1.70(2) .
W12 O50 1.88(2) .
W12 O21 1.899(4) .
W12 O45 1.94(2) .
W12 O30 1.98(2) .
W12 O26 2.245(19) .
P1 O55 1.519(18) 2_556
P1 O23 1.524(19) .
P1 O39 1.537(19) .
P1 O56 1.557(17) 2_556
P2 O44 1.54(2) .
P2 O13 1.544(18) .
P2 O27 1.552(19) .
P2 O26 1.56(2) .
Cu1 O51 1.861(9) .
Cu1 O36 1.912(6) .
Cu1 O42 1.95(2) .
Cu1 O38 2.06(2) .
Cu1 O52 2.078(10) .
Cu1 O13 2.352(17) .
Cu2 O51 1.868(9) .
Cu2 O50 1.91(2) .
Cu2 O43 1.929(6) .
Cu2 O53 2.083(10) .
Cu2 O35 2.11(2) .
Cu2 O26 2.39(2) .
Cu3 O39 1.955(19) 2_556
Cu3 O39 2.001(18) .
Cu3 O46 2.06(2) .
Cu3 O31 2.07(2) .
Cu3 O54 2.27(5) .
Cu3 Cu3 2.744(13) 2_556
O5 W9 1.906(4) 6_565
O10 Li1 2.14(5) .
O12 W5 1.937(19) 2_556
O12 Na5 2.79(4) .
O15 Li2 2.62(8) 7_456
O18 Na2 2.92(3) .
O18 Na1 2.93(3) 5_556
O20 Na3 2.35(3) .
O21 W12 1.899(4) 6_565
O27 Li1 2.29(5) .
O28 Na1 2.92(3) .
O28 Na2 2.94(3) .
O29 Na6 2.52(6) .
O34 W7 1.912(18) 2_556
O34 Na1 3.018(17) .
O35 Li1 1.92(5) .
O36 Cu1 1.912(6) 6_565
O37 W6 1.906(5) 6_565
O38 Li1 1.97(5) .
O39 Cu3 1.955(19) 2_556
O40 W4 1.906(4) 6_565
O41 W5 1.962(18) 2_556
O41 Li1 2.11(5) .
O43 Cu2 1.929(6) 6_565
O48 Li3 2.32(5) .
O52 Na4 2.83(4) 5_566
O53 Na4 2.74(5) .
O54 O54 1.39(9) 2_556
O55 P1 1.519(17) 2_556
O55 Li1 2.19(5) .
O55 W5 2.327(18) 2_556
O56 P1 1.557(17) 2_556
O1W Na1 2.758(19) .
O1W Na1 2.758(19) 5_556
O3W Li3 1.74(6) .
O4W Na3 2.38(4) .
O5W Li2 2.53(9) .
O6W Li2 2.18(9) 7_456
O6W Na6 2.71(8) 7_455
O7W Li2 2.25(9) .
O7W Li3 2.29(7) .
O9W Na1 2.74(6) .
O12W Na3 2.24(7) 1_554
O12W Li4 2.41(10) 2_556
O16W Na6 2.72(9) 6_565
O16W Na6 2.72(9) .
O17W Li2 2.47(10) 7_456
O17W Na5 2.55(9) .
O17W Na7 2.72(10) .
O17W Na7 3.00(10) 7_455
O20W Li3 2.12(9) .
O23W Li4 2.07(12) 6_564
O24W Li4 2.66(16) 6_564
O25W Li3 2.68(8) 1_554
O25W Na7 2.86(8) 7_455
Na1 O9W 2.74(6) 6
Na1 O28 2.92(3) 6
Na1 O18 2.93(3) 5_556
Na1 O18 2.93(3) 2_556
Na1 O34 3.018(17) 6
Na1 Na2 4.18(3) 5_556
Na1 Na2 4.19(3) .
Na2 O18 2.92(3) 6
Na2 O28 2.94(3) 6
Na2 Na1 4.18(3) 5_556
Na3 O12W 2.24(7) 1_556
Na3 O12W 2.24(7) 2_556
Na3 O20 2.35(3) 2_557
Na3 O4W 2.38(4) 2_557
Na4 O53 2.74(5) 6_565
Na4 O52 2.83(4) 5_566
Na4 O52 2.83(4) 2_556
Na4 Li4 3.86(6) .
Na4 Li4 3.86(6) 6_565
Na5 Na6 2.51(7) 7_455
Na5 Na7 3.39(8) 7_455
Na6 Na5 2.51(7) 7_455
Na6 O6W 2.71(8) 7_455
Na6 Na6 3.85(9) 6_565
Na7 O25W 2.86(8) 7_455
Na7 O17W 3.00(10) 7_455
Na7 Na5 3.39(8) 7_455
Na7 Na7 3.43(10) 7_455
Li1 W5 3.25(4) 2_556
Li2 O6W 2.18(9) 7_456
Li2 O17W 2.47(10) 7_456
Li2 O15 2.62(8) 7_456
Li2 Li3 3.07(9) .
Li3 O25W 2.68(8) 1_556
Li4 O23W 2.07(12) 6_566
Li4 O12W 2.41(10) 2_556
Li4 O24W 2.66(16) 6_566
